data_2102436
loop_
_publ_author_name
'Marsh, Richard E.'

_publ_section_title
;
 Space group <i>Cc</i>: an update
;
_journal_issue 2
_journal_name_full 'Acta Crystallographica Section B'
_journal_page_first 252
_journal_page_last 253
_journal_paper_doi 10.1107/S0108768104003878
_journal_volume 60
_journal_year 2004
_chemical_formula_moiety 'C12 H18 N4 O4'
_chemical_formula_sum 'C12 H18 N4 O4'
_space_group_crystal_system monoclinic
_space_group_IT_number 15
_space_group_name_Hall '-C 2yc'
_space_group_name_H-M_alt 'C 1 2/c 1'
_audit_creation_method CRYM
_cell_angle_alpha 90
_cell_angle_beta 121.29
_cell_angle_gamma 90
_cell_formula_units_Z 4
_cell_length_a 20.6450
_cell_length_b 6.4140
_cell_length_c 12.1860
_cell_volume 1378.930
_cod_data_source_file bk0142.cif
_cod_data_source_block VEKQAD
_cod_depositor_comments
;
 Updating space group information and adding the symmetry operation list.

 Antanas Vaitkus,
 2018-06-14

 Adding the _cell_formula_units_Z data item.

 Antanas Vaitkus,
 2017-08-05

  Added moiety chemical formula from Marsh (2004) paper.
  The summary chemical formula is calculated from moiety formula using
  AdHocParser
  (svn://www.crystallography.net/cod-tools/trunk/Formulae/AdHocParser.yp,
  revision 1441.)

  Andrius Merkys
  2013-11-11
;
_cod_original_sg_symbol_H-M C2/c
_cod_database_code 2102436

loop_
_space_group_symop_id
_space_group_symop_operation_xyz
1 x,y,z
2 -x,y,-z+1/2
3 -x,-y,-z
4 x,-y,z+1/2
5 x+1/2,y+1/2,z
6 -x+1/2,y+1/2,-z+1/2
7 -x+1/2,-y+1/2,-z
8 x+1/2,-y+1/2,z+1/2

loop_
_atom_site_label
_atom_site_type_symbol
_atom_site_fract_x
_atom_site_fract_y
_atom_site_fract_z
O1 O 0.25400 0.45650 0.58230
O2 O 0.04945 0.32350 0.19200
N1 N 0.15030 0.65900 0.51980
N2 N 0.14535 0.37900 0.39530
C1 C 0.08070 0.80600 0.25000
C2 C 0.04430 0.64050 0.29410
C5 C 0.07750 0.43300 0.28755
C7 C 0.18685 0.50000 0.50600
C8 C 0.19020 0.79600 0.63035
C9 C 0.06875 0.68350 0.43510
H1 H 0.19525 0.92700 0.61285
H2 H 0.23670 0.80830 0.67325
H3 H 0.16400 0.81965 0.67485
H4 H 0.05445 0.84870 0.44280
H5 H 0.03190 0.57440 0.45880
H6 H 0.13265 0.81855 0.30785
H7 H 0.05905 0.92560 0.23350
H15 H -0.08935 0.73425 0.31790
H16 H 0.16775 0.24560 0.39445
